data_4315940
loop_
_publ_author_name
'Mingjin Xie'
'Weiping Liu'
'Liguang Lou'
'Xizhu Chen'
'Qingsong Ye'
'Yao Yu'
'Qiaowen Chang'
'Shuqian Hou'

_publ_section_title
;
 Unusual Dimeric Chemical Structure for a Carboplatin Analogue as a
 Potential Anticancer Complex
;
_journal_name_full 'Inorganic Chemistry'
_journal_page_first 5792
_journal_page_last 5794
_journal_paper_doi 10.1021/ic100638u
_journal_volume 49
_journal_year 2010
_chemical_formula_sum 'C14.94 H30.41 N4 O13.47 Pt2'
_chemical_formula_weight 871.80
_chemical_name_systematic
; 
 ? 
;
_space_group_IT_number 14
_symmetry_cell_setting monoclinic
_symmetry_space_group_name_Hall '-P 2ybc'
_symmetry_space_group_name_H-M 'P 1 21/c 1'
_atom_sites_solution_hydrogens geom
_atom_sites_solution_primary direct
_atom_sites_solution_secondary difmap
_audit_creation_method SHELXL-97
_cell_angle_alpha 90.00
_cell_angle_beta 105.3140(10)
_cell_angle_gamma 90.00
_cell_formula_units_Z 2
_cell_length_a 14.1675(13)
_cell_length_b 8.7965(8)
_cell_length_c 11.0801(10)
_cell_measurement_temperature 293(2)
_cell_volume 1331.8(2)
_computing_cell_refinement 'Bruker apex II'
_computing_data_collection 'Bruker apex II'
_computing_data_reduction 'Bruker SAINT'
_computing_molecular_graphics 'Bruker SHELXTL'
_computing_publication_material 'Bruker SHELXTL'
_computing_structure_refinement 'SHELXL-97 (Sheldrick, 2008)'
_computing_structure_solution 'SHELXS-97 (Sheldrick, 2008)'
_diffrn_ambient_temperature 293(2)
_diffrn_measured_fraction_theta_full 0.940
_diffrn_measured_fraction_theta_max 0.940
_diffrn_measurement_device_type 'CCD area detector'
_diffrn_measurement_method 'phi and omega scans'
_diffrn_radiation_monochromator graphite
_diffrn_radiation_source 'fine-focus sealed tube'
_diffrn_radiation_type MoK\a
_diffrn_radiation_wavelength 0.71073
_diffrn_reflns_av_R_equivalents 0.0292
_diffrn_reflns_av_sigmaI/netI 0.0358
_diffrn_reflns_limit_h_max 18
_diffrn_reflns_limit_h_min -18
_diffrn_reflns_limit_k_max 11
_diffrn_reflns_limit_k_min -11
_diffrn_reflns_limit_l_max 14
_diffrn_reflns_limit_l_min -13
_diffrn_reflns_number 8343
_diffrn_reflns_theta_full 28.23
_diffrn_reflns_theta_max 28.23
_diffrn_reflns_theta_min 2.75
_exptl_absorpt_coefficient_mu 2.618
_exptl_absorpt_correction_T_max 0.811
_exptl_absorpt_correction_T_min 0.715
_exptl_absorpt_correction_type multi-scan
_exptl_absorpt_process_details sadabs
_exptl_crystal_colour colourless
_exptl_crystal_density_diffrn 0.297
_exptl_crystal_density_method 'not measured'
_exptl_crystal_description block
_exptl_crystal_F_000 100
_exptl_crystal_size_max 0.18
_exptl_crystal_size_mid 0.11
_exptl_crystal_size_min 0.08
_refine_diff_density_max 1.287
_refine_diff_density_min -0.714
_refine_diff_density_rms 0.150
_refine_ls_extinction_coef 0.00012(17)
_refine_ls_extinction_expression Fc^*^=kFc[1+0.001xFc^2^\l^3^/sin(2\q)]^-1/4^
_refine_ls_extinction_method SHELXL
_refine_ls_goodness_of_fit_ref 0.923
_refine_ls_hydrogen_treatment constr
_refine_ls_matrix_type full
_refine_ls_number_parameters 180
_refine_ls_number_reflns 3106
_refine_ls_number_restraints 37
_refine_ls_restrained_S_all 0.925
_refine_ls_R_factor_all 0.0379
_refine_ls_R_factor_gt 0.0284
_refine_ls_shift/su_max 0.001
_refine_ls_shift/su_mean 0.000
_refine_ls_structure_factor_coef Fsqd
_refine_ls_weighting_details 'calc w=1/[\s^2^(Fo^2^)+(0.0382P)^2^+5.1789P] where P=(Fo^2^+2Fc^2^)/3'
_refine_ls_weighting_scheme calc
_refine_ls_wR_factor_gt 0.0680
_refine_ls_wR_factor_ref 0.0727
_reflns_number_gt 2580
_reflns_number_total 3106
_reflns_threshold_expression >2sigma(I)
_cod_data_source_file ic100638u_si_002.cif
_cod_data_source_block 090407b
_cod_depositor_comments
;
The following automatic conversions were performed:

'_symmetry_cell_setting' value 'Monoclinic' changed to 'monoclinic'
according to the built-in table from CIF Core dictionary named
'cif_core.dic' version 2.4.1 from 2010-06-29.

Automatic conversion script
Id: cif_fix_values 1646 2011-03-28 12:23:43Z adriana 
;
_cod_database_code 4315940

loop_
_symmetry_equiv_pos_as_xyz
'x, y, z'
'-x, y+1/2, -z+1/2'
'-x, -y, -z'
'x, -y-1/2, z-1/2'

loop_
_atom_site_label
_atom_site_type_symbol
_atom_site_fract_x
_atom_site_fract_y
_atom_site_fract_z
_atom_site_U_iso_or_equiv
_atom_site_adp_type
_atom_site_occupancy
_atom_site_symmetry_multiplicity
_atom_site_calc_flag
_atom_site_refinement_flags
_atom_site_disorder_assembly
_atom_site_disorder_group
Pt1 Pt -0.032585(15) 0.80487(2) 0.622998(18) 0.02740(10) Uani 1 1 d . . 1
N1 N 0.0576(3) 0.9851(5) 0.6633(4) 0.0337(10) Uani 1 1 d . A 1
H1A H 0.0763 0.9988 0.7458 0.051 Uiso 1 1 calc R A 1
H1B H 0.0265 1.0677 0.6268 0.051 Uiso 1 1 calc R A 1
H1C H 0.1101 0.9685 0.6352 0.051 Uiso 1 1 calc R A 1
N2 N -0.1431(4) 0.9313(5) 0.6553(5) 0.0382(11) Uani 1 1 d . B 1
H2A H -0.1229 1.0266 0.6721 0.057 Uiso 1 1 calc R B 1
H2B H -0.1611 0.8929 0.7201 0.057 Uiso 1 1 calc R B 1
H2C H -0.1938 0.9299 0.5877 0.057 Uiso 1 1 calc R B 1
O1 O 0.0799(3) 0.6704(4) 0.6062(4) 0.0394(10) Uani 1 1 d . C 1
O2 O 0.0924(4) 0.7770(5) 0.4303(5) 0.0521(12) Uani 1 1 d . C 1
O3 O 0.1181(3) 0.3842(4) 0.4126(4) 0.0370(9) Uani 1 1 d . . 1
O4 O 0.1965(4) 0.3362(5) 0.6117(4) 0.0486(12) Uani 1 1 d . C 1
O5 O 0.4346(6) 0.6966(11) 0.5390(15) 0.070(3) Uani 0.735(12) 1 d PD C 1
O6 O 0.5352(7) 0.5967(16) 0.6993(14) 0.304(16) Uani 0.735(12) 1 d PD C 1
O1W O 0.7348(4) 0.5438(6) 0.8802(6) 0.0730(16) Uani 1 1 d . . .
H1W H 0.7133 0.5083 0.9433 0.109 Uiso 1 1 d R . .
H2W H 0.7793 0.6159 0.9082 0.109 Uiso 1 1 d R . .
O5' O 0.4352(14) 0.742(4) 0.561(5) 0.070(3) Uani 0.265(12) 1 d PD C 2
C1 C 0.1189(4) 0.6873(6) 0.5159(6) 0.0321(12) Uani 1 1 d . . .
C2 C 0.2078(4) 0.5839(6) 0.5256(5) 0.0317(12) Uani 1 1 d . C .
C3 C 0.1726(4) 0.4202(6) 0.5203(5) 0.0298(11) Uani 1 1 d . . .
C4 C 0.2969(5) 0.6241(8) 0.6347(7) 0.0467(16) Uani 1 1 d . . .
H4A H 0.2970 0.7282 0.6634 0.056 Uiso 1 1 calc R C 1
H4B H 0.3082 0.5533 0.7042 0.056 Uiso 1 1 calc R C 1
C5 C 0.3593(7) 0.5987(14) 0.5517(11) 0.066(3) Uani 0.735(12) 1 d PDU C 1
H5 H 0.3816 0.4929 0.5573 0.080 Uiso 0.735(12) 1 calc PR C 1
C6 C 0.2700(5) 0.6211(7) 0.4341(6) 0.0423(14) Uani 1 1 d U . .
H6A H 0.2622 0.7239 0.4012 0.051 Uiso 1 1 calc R C 1
H6B H 0.2657 0.5466 0.3683 0.051 Uiso 1 1 calc R C 1
C7 C 0.5199(11) 0.717(3) 0.635(2) 0.54(6) Uani 0.735(12) 1 d PDU C 1
C8 C 0.6015(8) 0.8030(14) 0.6040(15) 0.094(5) Uani 0.735(12) 1 d PDU C 1
H8A H 0.6621 0.7786 0.6638 0.141 Uiso 0.735(12) 1 calc PR C 1
H8B H 0.5893 0.9101 0.6068 0.141 Uiso 0.735(12) 1 calc PR C 1
H8C H 0.6054 0.7755 0.5217 0.141 Uiso 0.735(12) 1 calc PR C 1
C5' C 0.3313(12) 0.722(2) 0.5271(19) 0.025(5) Uani 0.265(12) 1 d PDU C 2
H5' H 0.3003 0.8226 0.5197 0.030 Uiso 0.265(12) 1 calc PR C 2

loop_
_atom_site_aniso_label
_atom_site_aniso_U_11
_atom_site_aniso_U_22
_atom_site_aniso_U_33
_atom_site_aniso_U_23
_atom_site_aniso_U_13
_atom_site_aniso_U_12
Pt1 0.03506(14) 0.02154(12) 0.02512(13) 0.00086(8) 0.00714(9) 0.00222(9)
N1 0.039(3) 0.027(2) 0.032(2) -0.0019(19) 0.004(2) 0.001(2)
N2 0.043(3) 0.034(3) 0.041(3) 0.003(2) 0.017(2) 0.006(2)
O1 0.050(3) 0.031(2) 0.043(2) 0.0084(17) 0.023(2) 0.0142(18)
O2 0.062(3) 0.050(3) 0.048(3) 0.023(2) 0.020(2) 0.020(2)
O3 0.047(3) 0.027(2) 0.034(2) 0.0017(17) 0.0063(19) -0.0061(18)
O4 0.074(3) 0.031(2) 0.036(2) 0.0026(18) 0.005(2) -0.002(2)
O5 0.045(3) 0.043(7) 0.118(8) -0.024(6) 0.015(4) -0.014(3)
O6 0.036(6) 0.49(3) 0.39(3) -0.36(3) 0.064(10) -0.099(11)
O1W 0.077(4) 0.051(3) 0.083(4) -0.002(3) 0.008(3) -0.010(3)
O5' 0.045(3) 0.043(7) 0.118(8) -0.024(6) 0.015(4) -0.014(3)
C1 0.034(3) 0.023(3) 0.038(3) -0.003(2) 0.008(2) 0.000(2)
C2 0.032(3) 0.026(3) 0.037(3) -0.001(2) 0.008(2) 0.001(2)
C3 0.032(3) 0.025(3) 0.032(3) 0.003(2) 0.008(2) 0.003(2)
C4 0.036(3) 0.044(4) 0.052(4) -0.009(3) -0.002(3) -0.002(3)
C5 0.052(6) 0.071(7) 0.073(6) -0.008(5) 0.011(5) -0.014(5)
C6 0.043(3) 0.039(3) 0.050(4) -0.006(3) 0.022(3) -0.006(3)
C7 0.53(6) 0.54(6) 0.54(6) -0.011(10) 0.14(2) 0.000(10)
C8 0.069(7) 0.096(8) 0.117(9) 0.002(6) 0.023(6) -0.018(6)
C5' 0.017(7) 0.016(8) 0.042(9) -0.011(6) 0.009(6) -0.001(5)

loop_
_atom_type_symbol
_atom_type_description
_atom_type_scat_dispersion_real
_atom_type_scat_dispersion_imag
_atom_type_scat_source
C C 0.0033 0.0016 'International Tables Vol C Tables 4.2.6.8 and 6.1.1.4'
H H 0.0000 0.0000 'International Tables Vol C Tables 4.2.6.8 and 6.1.1.4'
N N 0.0061 0.0033 'International Tables Vol C Tables 4.2.6.8 and 6.1.1.4'
O O 0.0106 0.0060 'International Tables Vol C Tables 4.2.6.8 and 6.1.1.4'
Pt Pt -1.7033 8.3905 'International Tables Vol C Tables 4.2.6.8 and 6.1.1.4'

loop_
_geom_angle_atom_site_label_1
_geom_angle_atom_site_label_2
_geom_angle_atom_site_label_3
_geom_angle
_geom_angle_site_symmetry_1
_geom_angle_site_symmetry_3
_geom_angle_publ_flag
N1 Pt1 N2 90.2(2) . . ?
N1 Pt1 O1 90.64(18) . . ?
N2 Pt1 O1 174.92(18) . . ?
N1 Pt1 O3 177.04(17) . 3_566 ?
N2 Pt1 O3 91.99(19) . 3_566 ?
O1 Pt1 O3 87.00(17) . 3_566 ?
C1 O1 Pt1 121.2(4) . . ?
C3 O3 Pt1 124.4(3) . 3_566 ?
C7 O5 C5 122.0(13) . . ?
H1W O1W H2W 109.5 . . ?
O2 C1 O1 125.5(5) . . ?
O2 C1 C2 121.3(5) . . ?
O1 C1 C2 113.2(5) . . ?
C3 C2 C1 107.7(4) . . ?
C3 C2 C4 116.2(5) . . ?
C1 C2 C4 114.0(5) . . ?
C3 C2 C6 114.5(5) . . ?
C1 C2 C6 115.3(5) . . ?
C4 C2 C6 88.5(5) . . ?
O4 C3 O3 126.1(5) . . ?
O4 C3 C2 121.5(5) . . ?
O3 C3 C2 112.5(5) . . ?
C5 C4 C2 88.8(6) . . ?
C5 C4 C5' 43.6(7) . . ?
C2 C4 C5' 83.7(7) . . ?
C5 C4 H4A 113.9 . . ?
C2 C4 H4A 113.9 . . ?
C5' C4 H4A 76.5 . . ?
C5 C4 H4B 113.9 . . ?
C2 C4 H4B 113.9 . . ?
C5' C4 H4B 153.3 . . ?
H4A C4 H4B 111.1 . . ?
O5 C5 C4 125.1(10) . . ?
O5 C5 C6 107.8(9) . . ?
C4 C5 C6 90.8(7) . . ?
O5 C5 H5 110.3 . . ?
C4 C5 H5 110.3 . . ?
C6 C5 H5 110.3 . . ?
C5' C6 C2 90.1(8) . . ?
C5' C6 C5 45.0(8) . . ?
C2 C6 C5 84.4(5) . . ?
C5' C6 H6A 71.7 . . ?
C2 C6 H6A 114.6 . . ?
C5 C6 H6A 114.6 . . ?
C5' C6 H6B 148.1 . . ?
C2 C6 H6B 114.6 . . ?
C5 C6 H6B 114.6 . . ?
H6A C6 H6B 111.7 . . ?
O6 C7 O5 107.8(18) . . ?
O6 C7 C8 121.8(13) . . ?
O5 C7 C8 117.2(11) . . ?
O5' C5' C6 130(2) . . ?
O5' C5' C4 111(3) . . ?
C6 C5' C4 87.5(9) . . ?
O5' C5' H5' 108.6 . . ?
C6 C5' H5' 108.6 . . ?
C4 C5' H5' 108.6 . . ?

loop_
_geom_bond_atom_site_label_1
_geom_bond_atom_site_label_2
_geom_bond_distance
_geom_bond_site_symmetry_2
_geom_bond_publ_flag
Pt1 N1 2.011(5) . ?
Pt1 N2 2.027(5) . ?
Pt1 O1 2.032(4) . ?
Pt1 O3 2.034(4) 3_566 ?
N1 H1A 0.8900 . ?
N1 H1B 0.8900 . ?
N1 H1C 0.8900 . ?
N2 H2A 0.8900 . ?
N2 H2B 0.8900 . ?
N2 H2C 0.8900 . ?
O1 C1 1.273(7) . ?
O2 C1 1.214(7) . ?
O3 C3 1.278(7) . ?
O3 Pt1 2.034(4) 3_566 ?
O4 C3 1.227(7) . ?
O5 C7 1.395(10) . ?
O5 C5 1.406(9) . ?
O6 C7 1.263(10) . ?
O1W H1W 0.8900 . ?
O1W H2W 0.8900 . ?
O5' C5' 1.430(10) . ?
C1 C2 1.534(7) . ?
C2 C3 1.520(7) . ?
C2 C4 1.540(8) . ?
C2 C6 1.545(8) . ?
C4 C5 1.451(12) . ?
C4 C5' 1.65(2) . ?
C4 H4A 0.9700 . ?
C4 H4B 0.9700 . ?
C5 C6 1.571(13) . ?
C5 H5 0.9800 . ?
C6 C5' 1.461(19) . ?
C6 H6A 0.9700 . ?
C6 H6B 0.9700 . ?
C7 C8 1.494(10) . ?
C8 H8A 0.9600 . ?
C8 H8B 0.9600 . ?
C8 H8C 0.9600 . ?
C5' H5' 0.9800 . ?

loop_
_geom_torsion_atom_site_label_1
_geom_torsion_atom_site_label_2
_geom_torsion_atom_site_label_3
_geom_torsion_atom_site_label_4
_geom_torsion
_geom_torsion_site_symmetry_1
_geom_torsion_site_symmetry_2
_geom_torsion_site_symmetry_3
_geom_torsion_site_symmetry_4
_geom_torsion_publ_flag
N1 Pt1 O1 C1 -69.1(5) . . . . ?
N2 Pt1 O1 C1 -169(2) . . . . ?
O3 Pt1 O1 C1 112.7(5) 3_566 . . . ?
Pt1 O1 C1 O2 -3.0(9) . . . . ?
Pt1 O1 C1 C2 175.3(3) . . . . ?
O2 C1 C2 C3 -119.2(6) . . . . ?
O1 C1 C2 C3 62.4(6) . . . . ?
O2 C1 C2 C4 110.4(7) . . . . ?
O1 C1 C2 C4 -68.0(7) . . . . ?
O2 C1 C2 C6 10.0(8) . . . . ?
O1 C1 C2 C6 -168.4(5) . . . . ?
Pt1 O3 C3 O4 14.8(8) 3_566 . . . ?
Pt1 O3 C3 C2 -165.8(3) 3_566 . . . ?
C1 C2 C3 O4 -111.7(6) . . . . ?
C4 C2 C3 O4 17.6(8) . . . . ?
C6 C2 C3 O4 118.7(6) . . . . ?
C1 C2 C3 O3 68.9(6) . . . . ?
C4 C2 C3 O3 -161.9(5) . . . . ?
C6 C2 C3 O3 -60.8(6) . . . . ?
C3 C2 C4 C5 95.6(7) . . . . ?
C1 C2 C4 C5 -138.3(7) . . . . ?
C6 C2 C4 C5 -21.0(6) . . . . ?
C3 C2 C4 C5' 139.0(7) . . . . ?
C1 C2 C4 C5' -94.9(8) . . . . ?
C6 C2 C4 C5' 22.3(7) . . . . ?
C7 O5 C5 C4 68(2) . . . . ?
C7 O5 C5 C6 172.4(18) . . . . ?
C2 C4 C5 O5 133.2(12) . . . . ?
C5' C4 C5 O5 51.0(14) . . . . ?
C2 C4 C5 C6 20.7(6) . . . . ?
C5' C4 C5 C6 -61.5(11) . . . . ?
C3 C2 C6 C5' -143.4(9) . . . . ?
C1 C2 C6 C5' 90.8(9) . . . . ?
C4 C2 C6 C5' -25.2(8) . . . . ?
C3 C2 C6 C5 -98.8(6) . . . . ?
C1 C2 C6 C5 135.4(6) . . . . ?
C4 C2 C6 C5 19.5(6) . . . . ?
O5 C5 C6 C5' -52.4(12) . . . . ?
C4 C5 C6 C5' 75.1(12) . . . . ?
O5 C5 C6 C2 -148.2(9) . . . . ?
C4 C5 C6 C2 -20.7(6) . . . . ?
C5 O5 C7 O6 28(3) . . . . ?
C5 O5 C7 C8 170.2(16) . . . . ?
C2 C6 C5' O5' 139(3) . . . . ?
C5 C6 C5' O5' 57(3) . . . . ?
C2 C6 C5' C4 23.5(7) . . . . ?
C5 C6 C5' C4 -58.4(9) . . . . ?
C5 C4 C5' O5' -60.7(17) . . . . ?
C2 C4 C5' O5' -155.5(17) . . . . ?
C5 C4 C5' C6 71.1(10) . . . . ?
C2 C4 C5' C6 -23.7(7) . . . . ?
